data_4348056
loop_
_publ_author_name
'Mandal, Soham'
'Wang, Can'
'Prajapati, Rajneesh K.'
'K\"osters, Jutta'
'Verma, Sandeep'
'Chi, Lifeng'
'M\"uller, Jens'

_publ_section_title
;
 Metal-Mediated Assembly of 1,N(6)-Ethenoadenine: From Surfaces to DNA
 Duplexes.
;
_journal_issue 14
_journal_name_full 'Inorganic chemistry'
_journal_page_first 7041
_journal_page_last 7050
_journal_paper_doi 10.1021/acs.inorgchem.6b00927
_journal_volume 55
_journal_year 2016
_chemical_formula_sum 'C18 H18 Ag2 Cl2 N10 O8'
_chemical_formula_weight 789.06
_space_group_crystal_system monoclinic
_space_group_IT_number 14
_space_group_name_Hall '-P 2ybc'
_space_group_name_H-M_alt 'P 1 21/c 1'
_atom_sites_solution_hydrogens geom
_audit_creation_method SHELXL-2013
_cell_angle_alpha 90
_cell_angle_beta 92.0380(10)
_cell_angle_gamma 90
_cell_formula_units_Z 2
_cell_length_a 5.2090(2)
_cell_length_b 17.0597(8)
_cell_length_c 13.3140(6)
_cell_measurement_reflns_used 9927
_cell_measurement_temperature 100(2)
_cell_measurement_theta_max 28.98
_cell_measurement_theta_min 2.39
_cell_volume 1182.39(9)
_computing_cell_refinement 'Bruker SAINT'
_computing_data_collection 'Bruker APEX2'
_computing_data_reduction 'Bruker SAINT'
_computing_molecular_graphics 'Bruker SHELXTL'
_computing_publication_material 'Bruker SHELXTL'
_computing_structure_refinement 'SHELXL-2013 (Sheldrick 2013)'
_computing_structure_solution 'SHELXS-97 (Sheldrick 2008)'
_diffrn_ambient_temperature 100(2)
_diffrn_measured_fraction_theta_full 0.999
_diffrn_measured_fraction_theta_max 0.999
_diffrn_measurement_device_type 'Photon 100 CMOS-detector'
_diffrn_measurement_method 'omega scan'
_diffrn_radiation_type MoK\a
_diffrn_radiation_wavelength 0.71073
_diffrn_reflns_av_R_equivalents 0.0323
_diffrn_reflns_av_unetI/netI 0.0243
_diffrn_reflns_Laue_measured_fraction_full 0.999
_diffrn_reflns_Laue_measured_fraction_max 0.999
_diffrn_reflns_limit_h_max 7
_diffrn_reflns_limit_h_min -7
_diffrn_reflns_limit_k_max 23
_diffrn_reflns_limit_k_min -23
_diffrn_reflns_limit_l_max 18
_diffrn_reflns_limit_l_min -18
_diffrn_reflns_number 17137
_diffrn_reflns_point_group_measured_fraction_full 0.999
_diffrn_reflns_point_group_measured_fraction_max 0.999
_diffrn_reflns_theta_full 25.242
_diffrn_reflns_theta_max 28.995
_diffrn_reflns_theta_min 2.388
_diffrn_source Microfocus
_exptl_absorpt_coefficient_mu 1.954
_exptl_absorpt_correction_T_max 0.7458
_exptl_absorpt_correction_T_min 0.6438
_exptl_absorpt_correction_type multi-scan
_exptl_absorpt_process_details 'SADABS V2008/1 (Bruker AXS)'
_exptl_crystal_colour colourless
_exptl_crystal_density_diffrn 2.216
_exptl_crystal_description needle
_exptl_crystal_F_000 776
_exptl_crystal_size_max 0.500
_exptl_crystal_size_mid 0.030
_exptl_crystal_size_min 0.020
_refine_diff_density_max 0.598
_refine_diff_density_min -0.568
_refine_diff_density_rms 0.102
_refine_ls_extinction_method none
_refine_ls_goodness_of_fit_ref 1.060
_refine_ls_hydrogen_treatment constr
_refine_ls_matrix_type full
_refine_ls_number_parameters 182
_refine_ls_number_reflns 3137
_refine_ls_number_restraints 0
_refine_ls_restrained_S_all 1.060
_refine_ls_R_factor_all 0.0294
_refine_ls_R_factor_gt 0.0234
_refine_ls_shift/su_max 0.003
_refine_ls_shift/su_mean 0.000
_refine_ls_structure_factor_coef Fsqd
_refine_ls_weighting_details 'w=1/[\s^2^(Fo^2^)+(0.0211P)^2^+1.2806P] where P=(Fo^2^+2Fc^2^)/3'
_refine_ls_weighting_scheme calc
_refine_ls_wR_factor_gt 0.0493
_refine_ls_wR_factor_ref 0.0513
_reflns_Friedel_coverage 0.000
_reflns_number_gt 2790
_reflns_number_total 3137
_reflns_threshold_expression 'I > 2\s(I)'
_cod_data_source_file ic6b00927_si_002.cif
_cod_data_source_block sadp21c
_cod_original_sg_symbol_H-M 'P 21/c'
_cod_database_code 4348056
_shelx_space_group_comment
;
The symmetry employed for this shelxl refinement is uniquely defined
by the following loop, which should always be used as a source of
symmetry information in preference to the above space-group names.
They are only intended as comments.
;
_shelx_estimated_absorpt_t_min 0.442
_shelx_estimated_absorpt_t_max 0.962
_shelxl_version_number 2013-4

loop_
_space_group_symop_operation_xyz
'x, y, z'
'-x, y+1/2, -z+1/2'
'-x, -y, -z'
'x, -y-1/2, z-1/2'

loop_
_atom_site_label
_atom_site_type_symbol
_atom_site_fract_x
_atom_site_fract_y
_atom_site_fract_z
_atom_site_U_iso_or_equiv
_atom_site_adp_type
_atom_site_occupancy
_atom_site_site_symmetry_order
_atom_site_calc_flag
_atom_site_refinement_flags_posn
_atom_site_refinement_flags_adp
Ag1 Ag 0.38716(3) 0.57121(2) 0.04980(2) 0.01139(5) Uani 1 1 d . .
N1 N 0.6500(3) 0.55829(10) 0.17392(13) 0.0110(3) Uani 1 1 d . .
C2 C 0.6390(4) 0.60465(13) 0.25393(16) 0.0127(4) Uani 1 1 d . .
H2 H 0.5151 0.6450 0.2604 0.015 Uiso 1 1 calc R U
N3 N 0.8220(3) 0.58825(10) 0.32473(13) 0.0115(3) Uani 1 1 d . .
C4 C 0.9646(4) 0.52776(12) 0.28829(16) 0.0111(4) Uani 1 1 d . .
C5 C 0.8564(4) 0.50934(12) 0.19486(15) 0.0109(4) Uani 1 1 d . .
C6 C 0.9706(4) 0.44792(12) 0.14219(15) 0.0097(4) Uani 1 1 d . .
N7 N 1.1851(3) 0.41543(10) 0.19028(13) 0.0107(3) Uani 1 1 d . .
C8 C 1.2761(4) 0.43859(12) 0.28477(16) 0.0124(4) Uani 1 1 d . .
H8 H 1.4221 0.4125 0.3135 0.015 Uiso 1 1 calc R U
N9 N 1.1718(3) 0.49402(11) 0.33577(13) 0.0121(4) Uani 1 1 d . .
C10 C 1.2782(4) 0.35806(12) 0.12777(16) 0.0126(4) Uani 1 1 d . .
H10 H 1.4248 0.3258 0.1399 0.015 Uiso 1 1 calc R U
C11 C 1.1168(4) 0.35735(12) 0.04547(16) 0.0124(4) Uani 1 1 d . .
H11 H 1.1331 0.3234 -0.0105 0.015 Uiso 1 1 calc R U
N12 N 0.9245(3) 0.41307(10) 0.05442(13) 0.0109(3) Uani 1 1 d . .
C31 C 0.8641(4) 0.62858(13) 0.42207(16) 0.0151(4) Uani 1 1 d . .
H31B H 0.9572 0.6783 0.4113 0.018 Uiso 1 1 calc R U
H31A H 0.9726 0.5953 0.4673 0.018 Uiso 1 1 calc R U
C32 C 0.6141(4) 0.64590(15) 0.47143(17) 0.0183(5) Uani 1 1 d . .
H32C H 0.5200 0.5969 0.4810 0.027 Uiso 1 1 calc R U
H32B H 0.5104 0.6813 0.4285 0.027 Uiso 1 1 calc R U
H32A H 0.6496 0.6708 0.5368 0.027 Uiso 1 1 calc R U
Cl1 Cl 0.14506(9) 0.76616(3) 0.18451(4) 0.01258(10) Uani 1 1 d . .
O1 O 0.2395(3) 0.75069(10) 0.28590(12) 0.0209(4) Uani 1 1 d . .
O2 O -0.1274(3) 0.75220(10) 0.17724(13) 0.0204(4) Uani 1 1 d . .
O3 O 0.1973(3) 0.84637(9) 0.15911(13) 0.0199(3) Uani 1 1 d . .
O4 O 0.2739(3) 0.71534(10) 0.11633(12) 0.0214(4) Uani 1 1 d . .

loop_
_atom_site_aniso_label
_atom_site_aniso_U_11
_atom_site_aniso_U_22
_atom_site_aniso_U_33
_atom_site_aniso_U_23
_atom_site_aniso_U_13
_atom_site_aniso_U_12
Ag1 0.01234(8) 0.01105(8) 0.01054(8) -0.00039(6) -0.00288(5) 0.00162(6)
N1 0.0106(8) 0.0113(8) 0.0109(8) -0.0001(6) -0.0017(7) 0.0014(7)
C2 0.0126(9) 0.0124(10) 0.0132(10) 0.0012(8) 0.0007(8) 0.0002(8)
N3 0.0116(8) 0.0121(9) 0.0106(8) -0.0006(7) -0.0024(7) 0.0004(7)
C4 0.0120(9) 0.0105(10) 0.0108(9) 0.0003(8) 0.0010(8) -0.0013(8)
C5 0.0104(9) 0.0110(10) 0.0113(10) 0.0022(8) -0.0004(7) -0.0009(8)
C6 0.0098(9) 0.0094(9) 0.0099(9) 0.0027(7) -0.0008(7) -0.0002(7)
N7 0.0088(8) 0.0117(9) 0.0116(8) 0.0004(7) -0.0001(6) 0.0013(7)
C8 0.0108(9) 0.0143(10) 0.0120(10) 0.0024(8) -0.0028(8) -0.0019(8)
N9 0.0120(8) 0.0131(9) 0.0112(8) 0.0017(7) -0.0017(7) -0.0014(7)
C10 0.0123(10) 0.0104(10) 0.0153(10) 0.0006(8) 0.0018(8) 0.0010(8)
C11 0.0120(9) 0.0119(10) 0.0134(10) 0.0000(8) 0.0017(8) 0.0010(8)
N12 0.0103(8) 0.0113(8) 0.0111(8) 0.0006(7) -0.0012(7) 0.0000(6)
C31 0.0161(10) 0.0163(11) 0.0127(10) -0.0031(8) -0.0021(8) -0.0019(8)
C32 0.0173(11) 0.0253(12) 0.0124(11) -0.0034(9) 0.0007(9) 0.0005(9)
Cl1 0.0119(2) 0.0114(2) 0.0143(2) -0.00152(18) -0.00172(18) -0.00019(18)
O1 0.0197(8) 0.0288(10) 0.0139(8) -0.0005(7) -0.0040(6) 0.0006(7)
O2 0.0125(7) 0.0226(9) 0.0257(9) 0.0025(7) -0.0033(7) -0.0055(7)
O3 0.0173(8) 0.0114(8) 0.0311(9) 0.0001(7) 0.0042(7) -0.0012(6)
O4 0.0242(9) 0.0175(8) 0.0225(9) -0.0088(7) -0.0018(7) 0.0063(7)

loop_
_atom_type_symbol
_atom_type_description
_atom_type_scat_dispersion_real
_atom_type_scat_dispersion_imag
_atom_type_scat_source
C C 0.0033 0.0016 'International Tables Vol C Tables 4.2.6.8 and 6.1.1.4'
H H 0.0000 0.0000 'International Tables Vol C Tables 4.2.6.8 and 6.1.1.4'
N N 0.0061 0.0033 'International Tables Vol C Tables 4.2.6.8 and 6.1.1.4'
O O 0.0106 0.0060 'International Tables Vol C Tables 4.2.6.8 and 6.1.1.4'
Cl Cl 0.1484 0.1585 'International Tables Vol C Tables 4.2.6.8 and 6.1.1.4'
Ag Ag -0.8971 1.1015 'International Tables Vol C Tables 4.2.6.8 and 6.1.1.4'

loop_
_geom_angle_atom_site_label_1
_geom_angle_atom_site_label_2
_geom_angle_atom_site_label_3
_geom_angle
_geom_angle_site_symmetry_1
_geom_angle_site_symmetry_3
N12 Ag1 N1 169.80(7) 3_665 .
N12 Ag1 Ag1 96.62(5) 3_665 3_665
N1 Ag1 Ag1 90.46(5) . 3_665
C2 N1 C5 104.67(17) . .
C2 N1 Ag1 121.18(14) . .
C5 N1 Ag1 134.14(14) . .
N1 C2 N3 112.82(19) . .
N1 C2 H2 123.6 . .
N3 C2 H2 123.6 . .
C2 N3 C4 106.73(17) . .
C2 N3 C31 126.68(18) . .
C4 N3 C31 126.58(17) . .
N9 C4 N3 125.86(19) . .
N9 C4 C5 127.8(2) . .
N3 C4 C5 106.32(18) . .
N1 C5 C4 109.46(18) . .
N1 C5 C6 133.66(19) . .
C4 C5 C6 116.88(19) . .
N12 C6 N7 110.27(18) . .
N12 C6 C5 135.06(19) . .
N7 C6 C5 114.65(18) . .
C6 N7 C10 107.43(17) . .
C6 N7 C8 123.39(18) . .
C10 N7 C8 129.18(18) . .
N9 C8 N7 123.22(19) . .
N9 C8 H8 118.4 . .
N7 C8 H8 118.4 . .
C8 N9 C4 113.98(18) . .
C11 C10 N7 105.75(18) . .
C11 C10 H10 127.1 . .
N7 C10 H10 127.1 . .
C10 C11 N12 110.65(19) . .
C10 C11 H11 124.7 . .
N12 C11 H11 124.7 . .
C6 N12 C11 105.89(17) . .
C6 N12 Ag1 129.24(14) . 3_665
C11 N12 Ag1 124.72(14) . 3_665
N3 C31 C32 111.70(18) . .
N3 C31 H31B 109.3 . .
C32 C31 H31B 109.3 . .
N3 C31 H31A 109.3 . .
C32 C31 H31A 109.3 . .
H31B C31 H31A 107.9 . .
C31 C32 H32C 109.5 . .
C31 C32 H32B 109.5 . .
H32C C32 H32B 109.5 . .
C31 C32 H32A 109.5 . .
H32C C32 H32A 109.5 . .
H32B C32 H32A 109.5 . .
O3 Cl1 O2 109.66(10) . .
O3 Cl1 O4 109.18(10) . .
O2 Cl1 O4 109.81(10) . .
O3 Cl1 O1 109.43(10) . .
O2 Cl1 O1 109.57(10) . .
O4 Cl1 O1 109.18(10) . .

loop_
_geom_bond_atom_site_label_1
_geom_bond_atom_site_label_2
_geom_bond_distance
_geom_bond_site_symmetry_2
Ag1 N12 2.1148(17) 3_665
Ag1 N1 2.1197(17) .
Ag1 Ag1 3.0256(3) 3_665
N1 C2 1.330(3) .
N1 C5 1.382(3) .
C2 N3 1.346(3) .
C2 H2 0.9500 .
N3 C4 1.370(3) .
N3 C31 1.477(3) .
C4 N9 1.359(3) .
C4 C5 1.383(3) .
C5 C6 1.405(3) .
C6 N12 1.325(3) .
C6 N7 1.384(3) .
N7 C10 1.384(3) .
N7 C8 1.386(3) .
C8 N9 1.295(3) .
C8 H8 0.9500 .
C10 C11 1.357(3) .
C10 H10 0.9500 .
C11 N12 1.389(3) .
C11 H11 0.9500 .
N12 Ag1 2.1148(17) 3_665
C31 C32 1.509(3) .
C31 H31B 0.9900 .
C31 H31A 0.9900 .
C32 H32C 0.9800 .
C32 H32B 0.9800 .
C32 H32A 0.9800 .
Cl1 O3 1.4378(16) .
Cl1 O2 1.4387(16) .
Cl1 O4 1.4387(16) .
Cl1 O1 1.4444(16) .

loop_
_geom_hbond_atom_site_label_D
_geom_hbond_atom_site_label_H
_geom_hbond_atom_site_label_A
_geom_hbond_distance_DH
_geom_hbond_distance_HA
_geom_hbond_distance_DA
_geom_hbond_angle_DHA
_geom_hbond_site_symmetry_A
C32 H32A O2 0.98 2.53 3.476(3) 161.3 4_676
C32 H32B O1 0.98 2.61 3.573(3) 167.5 .
C31 H31B O1 0.99 2.58 3.421(3) 142.9 1_655
C11 H11 O4 0.95 2.59 3.164(3) 119.2 3_665
C11 H11 O2 0.95 2.57 3.507(3) 170.5 3_665
C10 H10 O1 0.95 2.36 3.283(3) 165.0 2_745
C8 H8 O3 0.95 2.30 3.227(3) 165.3 2_745
C2 H2 O4 0.95 2.55 3.208(3) 126.1 .
C2 H2 O1 0.95 2.34 3.284(3) 174.6 .
C2 H2 Cl1 0.95 2.98 3.860(2) 154.9 .
C32 H32A O2 0.98 2.53 3.476(3) 161.3 4_676
C32 H32B O1 0.98 2.61 3.573(3) 167.5 .
C31 H31B O1 0.99 2.58 3.421(3) 142.9 1_655
C11 H11 O4 0.95 2.59 3.164(3) 119.2 3_665
C11 H11 O2 0.95 2.57 3.507(3) 170.5 3_665
C10 H10 O1 0.95 2.36 3.283(3) 165.0 2_745
C8 H8 O3 0.95 2.30 3.227(3) 165.3 2_745
C2 H2 O4 0.95 2.55 3.208(3) 126.1 .
C2 H2 O1 0.95 2.34 3.284(3) 174.6 .
C2 H2 Cl1 0.95 2.98 3.860(2) 154.9 .
C32 H32A O2 0.98 2.53 3.476(3) 161.3 4_676
C32 H32B O1 0.98 2.61 3.573(3) 167.5 .
C31 H31B O1 0.99 2.58 3.421(3) 142.9 1_655
C11 H11 O4 0.95 2.59 3.164(3) 119.2 3_665
C11 H11 O2 0.95 2.57 3.507(3) 170.5 3_665
C10 H10 O1 0.95 2.36 3.283(3) 165.0 2_745
C8 H8 O3 0.95 2.30 3.227(3) 165.3 2_745
C2 H2 O4 0.95 2.55 3.208(3) 126.1 .
C2 H2 O1 0.95 2.34 3.284(3) 174.6 .
C2 H2 Cl1 0.95 2.98 3.860(2) 154.9 .
C2 H2 Cl1 0.95 2.98 3.860(2) 154.9 .
C2 H2 O1 0.95 2.34 3.284(3) 174.6 .
C2 H2 O4 0.95 2.55 3.208(3) 126.1 .
C8 H8 O3 0.95 2.30 3.227(3) 165.3 2_745
C10 H10 O1 0.95 2.36 3.283(3) 165.0 2_745
C11 H11 O2 0.95 2.57 3.507(3) 170.5 3_665
C11 H11 O4 0.95 2.59 3.164(3) 119.2 3_665
C31 H31B O1 0.99 2.58 3.421(3) 142.9 1_655
C32 H32B O1 0.98 2.61 3.573(3) 167.5 .
C32 H32A O2 0.98 2.53 3.476(3) 161.3 4_676
C2 H2 Cl1 0.95 2.98 3.860(2) 154.9 .
C2 H2 O1 0.95 2.34 3.284(3) 174.6 .
C2 H2 O4 0.95 2.55 3.208(3) 126.1 .
C8 H8 O3 0.95 2.30 3.227(3) 165.3 2_745
C10 H10 O1 0.95 2.36 3.283(3) 165.0 2_745
C11 H11 O2 0.95 2.57 3.507(3) 170.5 3_665
C11 H11 O4 0.95 2.59 3.164(3) 119.2 3_665
C31 H31B O1 0.99 2.58 3.421(3) 142.9 1_655
C32 H32B O1 0.98 2.61 3.573(3) 167.5 .
C32 H32A O2 0.98 2.53 3.476(3) 161.3 4_676

loop_
_geom_torsion_atom_site_label_1
_geom_torsion_atom_site_label_2
_geom_torsion_atom_site_label_3
_geom_torsion_atom_site_label_4
_geom_torsion
_geom_torsion_site_symmetry_4
C5 N1 C2 N3 -0.6(2) .
Ag1 N1 C2 N3 -179.50(14) .
N1 C2 N3 C4 0.8(2) .
N1 C2 N3 C31 179.75(19) .
C2 N3 C4 N9 178.9(2) .
C31 N3 C4 N9 -0.1(3) .
C2 N3 C4 C5 -0.6(2) .
C31 N3 C4 C5 -179.58(19) .
C2 N1 C5 C4 0.2(2) .
Ag1 N1 C5 C4 178.88(15) .
C2 N1 C5 C6 -179.8(2) .
Ag1 N1 C5 C6 -1.1(4) .
N9 C4 C5 N1 -179.2(2) .
N3 C4 C5 N1 0.3(2) .
N9 C4 C5 C6 0.7(3) .
N3 C4 C5 C6 -179.75(18) .
N1 C5 C6 N12 -1.0(4) .
C4 C5 C6 N12 179.0(2) .
N1 C5 C6 N7 177.8(2) .
C4 C5 C6 N7 -2.2(3) .
N12 C6 N7 C10 0.9(2) .
C5 C6 N7 C10 -178.18(18) .
N12 C6 N7 C8 -178.24(18) .
C5 C6 N7 C8 2.7(3) .
C6 N7 C8 N9 -1.6(3) .
C10 N7 C8 N9 179.5(2) .
N7 C8 N9 C4 -0.1(3) .
N3 C4 N9 C8 -178.9(2) .
C5 C4 N9 C8 0.5(3) .
C6 N7 C10 C11 -0.6(2) .
C8 N7 C10 C11 178.4(2) .
N7 C10 C11 N12 0.2(2) .
N7 C6 N12 C11 -0.8(2) .
C5 C6 N12 C11 178.1(2) .
N7 C6 N12 Ag1 174.84(13) 3_665
C5 C6 N12 Ag1 -6.3(4) 3_665
C10 C11 N12 C6 0.4(2) .
C10 C11 N12 Ag1 -175.50(14) 3_665
C2 N3 C31 C32 41.6(3) .
C4 N3 C31 C32 -139.6(2) .
